data_7106180
loop_
_publ_author_name
'James W. Leeland'
'Fraser J. White'
'Jason B. Love'

_publ_section_title
;
 Hexagonal wheel formation through the hydrogen-bonded assembly of cobalt
 Pacman complexes
;
_journal_name_full Chem.Commun.
_journal_page_first 4132
_journal_paper_doi 10.1039/c0cc04883f
_journal_volume 47
_journal_year 2011
_chemical_formula_moiety 'C35 H43 Co N4 O7, 1.67(H2 O)'
_chemical_formula_sum 'C35 H46.33 Co N4 O8.67'
_chemical_formula_weight 720.69
_chemical_name_systematic
;
?
;
_space_group_IT_number 148
_symmetry_cell_setting rhombohedral
_symmetry_space_group_name_Hall '-R 3'
_symmetry_space_group_name_H-M 'R -3 :H'
_atom_sites_solution_hydrogens geom
_atom_sites_solution_primary direct
_atom_sites_solution_secondary difmap
_audit_creation_method SHELXL-97
_cell_angle_alpha 90.00
_cell_angle_beta 90.00
_cell_angle_gamma 120.00
_cell_formula_units_Z 18
_cell_length_a 46.262(2)
_cell_length_b 46.262(2)
_cell_length_c 8.3856(3)
_cell_measurement_reflns_used 10057
_cell_measurement_temperature 100(2)
_cell_measurement_theta_max 73.2561
_cell_measurement_theta_min 1.9083
_cell_volume 15542.2(11)
_computing_cell_refinement
;
CrysAlisPro, Oxford Diffraction Ltd.,
Version 1.171.33.55 (release 05-01-2010 CrysAlis171 .NET)
(compiled Jan 5 2010,16:28:46)
;
_computing_data_collection
;
CrysAlisPro, Oxford Diffraction Ltd.,
Version 1.171.33.55 (release 05-01-2010 CrysAlis171 .NET)
(compiled Jan 5 2010,16:28:46)
;
_computing_data_reduction
;
CrysAlisPro, Oxford Diffraction Ltd.,
Version 1.171.33.55 (release 05-01-2010 CrysAlis171 .NET)
(compiled Jan 5 2010,16:28:46)
;
_computing_molecular_graphics 'ORTEP (Farrugia, 1997)'
_computing_publication_material 'enCIFer (Allen et al., 2004)'
_computing_structure_refinement 'SHELXL-97 (Sheldrick, 2008)'
_computing_structure_solution 'SIR-92 (Giacovazzo, 1994)'
_diffrn_ambient_temperature 100(2)
_diffrn_measured_fraction_theta_full 0.996
_diffrn_measured_fraction_theta_max 0.971
_diffrn_radiation_monochromator graphite
_diffrn_radiation_source 'fine-focus sealed tube'
_diffrn_radiation_type CuK\a
_diffrn_radiation_wavelength 1.54184
_diffrn_reflns_av_R_equivalents 0.0855
_diffrn_reflns_av_sigmaI/netI 0.0648
_diffrn_reflns_limit_h_max 56
_diffrn_reflns_limit_h_min -56
_diffrn_reflns_limit_k_max 56
_diffrn_reflns_limit_k_min -56
_diffrn_reflns_limit_l_max 7
_diffrn_reflns_limit_l_min -9
_diffrn_reflns_number 26850
_diffrn_reflns_theta_full 67.68
_diffrn_reflns_theta_max 73.42
_diffrn_reflns_theta_min 1.91
_exptl_absorpt_coefficient_mu 4.390
_exptl_absorpt_correction_T_max 1.00000
_exptl_absorpt_correction_T_min 0.41648
_exptl_absorpt_correction_type multi-scan
_exptl_absorpt_process_details
;
CrysAlisPro, Oxford Diffraction Ltd.,
Version 1.171.33.55 (release 05-01-2010 CrysAlis171 .NET)
(compiled Jan 5 2010,16:28:46)
Empirical absorption correction using spherical harmonics,
implemented in SCALE3 ABSPACK scaling algorithm.
;
_exptl_crystal_density_diffrn 1.386
_exptl_crystal_density_method 'not measured'
_exptl_crystal_F_000 6852
_exptl_crystal_size_max 0.166
_exptl_crystal_size_mid 0.1064
_exptl_crystal_size_min 0.0710
_refine_diff_density_max 0.944
_refine_diff_density_min -0.396
_refine_diff_density_rms 0.109
_refine_ls_extinction_method none
_refine_ls_goodness_of_fit_ref 0.968
_refine_ls_hydrogen_treatment mixed
_refine_ls_matrix_type full
_refine_ls_number_parameters 449
_refine_ls_number_reflns 6751
_refine_ls_number_restraints 4
_refine_ls_restrained_S_all 0.968
_refine_ls_R_factor_all 0.0795
_refine_ls_R_factor_gt 0.0669
_refine_ls_shift/su_max 0.001
_refine_ls_shift/su_mean 0.000
_refine_ls_structure_factor_coef Fsqd
_refine_ls_weighting_details 'calc w=1/[\s^2^(Fo^2^)+(0.1142P)^2^+0.0000P] where P=(Fo^2^+2Fc^2^)/3'
_refine_ls_weighting_scheme calc
_refine_ls_wR_factor_gt 0.1618
_refine_ls_wR_factor_ref 0.1669
_reflns_number_gt 5092
_reflns_number_total 6751
_reflns_threshold_expression >2sigma(I)
_cod_data_source_file c0cc04883f.txt
_cod_data_source_block jl0031
_cod_original_cell_volume 15542.0(12)
_cod_original_sg_symbol_H-M 'R -3'
_cod_database_code 7106180

loop_
_symmetry_equiv_pos_as_xyz
'x, y, z'
'-y, x-y, z'
'-x+y, -x, z'
'x+2/3, y+1/3, z+1/3'
'-y+2/3, x-y+1/3, z+1/3'
'-x+y+2/3, -x+1/3, z+1/3'
'x+1/3, y+2/3, z+2/3'
'-y+1/3, x-y+2/3, z+2/3'
'-x+y+1/3, -x+2/3, z+2/3'
'-x, -y, -z'
'y, -x+y, -z'
'x-y, x, -z'
'-x+2/3, -y+1/3, -z+1/3'
'y+2/3, -x+y+1/3, -z+1/3'
'x-y+2/3, x+1/3, -z+1/3'
'-x+1/3, -y+2/3, -z+2/3'
'y+1/3, -x+y+2/3, -z+2/3'
'x-y+1/3, x+2/3, -z+2/3'

loop_
_atom_site_label
_atom_site_type_symbol
_atom_site_fract_x
_atom_site_fract_y
_atom_site_fract_z
_atom_site_U_iso_or_equiv
_atom_site_adp_type
_atom_site_occupancy
_atom_site_symmetry_multiplicity
_atom_site_calc_flag
_atom_site_refinement_flags
_atom_site_disorder_assembly
_atom_site_disorder_group
C1 C 0.80056(8) -0.01536(8) 0.0743(4) 0.0212(7) Uani 1 1 d . . .
H1 H 0.8032 -0.0247 -0.0215 0.025 Uiso 1 1 calc R . .
C2 C 0.77545(8) -0.00695(8) 0.0886(4) 0.0224(7) Uani 1 1 d . . .
C3 C 0.74881(9) -0.00927(9) -0.0007(4) 0.0284(8) Uani 1 1 d . . .
H3 H 0.7417 -0.0191 -0.1032 0.034 Uiso 1 1 calc R . .
C4 C 0.73480(9) 0.00562(9) 0.0906(5) 0.0299(8) Uani 1 1 d . . .
H4 H 0.7163 0.0080 0.0610 0.036 Uiso 1 1 calc R . .
C5 C 0.75280(8) 0.01663(8) 0.2345(4) 0.0236(7) Uani 1 1 d . . .
C6 C 0.74793(8) 0.03534(8) 0.3692(5) 0.0260(7) Uani 1 1 d . . .
C7 C 0.71044(9) 0.01697(10) 0.4181(5) 0.0332(8) Uani 1 1 d . . .
H7A H 0.7071 0.0304 0.5003 0.040 Uiso 1 1 calc R . .
H7B H 0.6969 0.0155 0.3240 0.040 Uiso 1 1 calc R . .
C8 C 0.69802(9) -0.01790(10) 0.4827(5) 0.0382(9) Uani 1 1 d . . .
H8A H 0.6744 -0.0280 0.5115 0.057 Uiso 1 1 calc R . .
H8B H 0.7110 -0.0167 0.5773 0.057 Uiso 1 1 calc R . .
H8C H 0.7006 -0.0316 0.4009 0.057 Uiso 1 1 calc R . .
C9 C 0.75741(10) 0.07093(10) 0.3103(5) 0.0359(9) Uani 1 1 d . . .
H9A H 0.7436 0.0688 0.2162 0.043 Uiso 1 1 calc R . .
H9B H 0.7520 0.0823 0.3953 0.043 Uiso 1 1 calc R . .
C10 C 0.79415(11) 0.09264(10) 0.2656(5) 0.0394(9) Uani 1 1 d . . .
H10A H 0.7983 0.1146 0.2300 0.059 Uiso 1 1 calc R . .
H10B H 0.7997 0.0819 0.1794 0.059 Uiso 1 1 calc R . .
H10C H 0.8081 0.0954 0.3588 0.059 Uiso 1 1 calc R . .
C11 C 0.76852(8) 0.03869(8) 0.5146(4) 0.0227(7) Uani 1 1 d . . .
C12 C 0.76952(9) 0.05381(8) 0.6609(4) 0.0268(7) Uani 1 1 d . . .
H12 H 0.7571 0.0644 0.6873 0.032 Uiso 1 1 calc R . .
C13 C 0.79170(9) 0.05075(8) 0.7608(4) 0.0257(7) Uani 1 1 d . . .
H13 H 0.7973 0.0586 0.8673 0.031 Uiso 1 1 calc R . .
C14 C 0.80429(8) 0.03361(7) 0.6725(4) 0.0206(6) Uani 1 1 d . . .
C15 C 0.82727(8) 0.02245(7) 0.6938(4) 0.0187(6) Uani 1 1 d . . .
H15 H 0.8378 0.0244 0.7937 0.022 Uiso 1 1 calc R . .
C16 C 0.85371(8) -0.00566(7) 0.5940(4) 0.0177(6) Uani 1 1 d . . .
C17 C 0.88592(8) 0.00892(8) 0.5328(4) 0.0210(6) Uani 1 1 d . . .
H17 H 0.8943 0.0285 0.4691 0.025 Uiso 1 1 calc R . .
C18 C 0.90602(9) -0.00487(8) 0.5642(4) 0.0266(7) Uani 1 1 d . . .
H18 H 0.9282 0.0054 0.5239 0.032 Uiso 1 1 calc R . .
C19 C 0.89353(9) -0.03370(9) 0.6545(4) 0.0270(7) Uani 1 1 d . . .
H19 H 0.9074 -0.0428 0.6781 0.032 Uiso 1 1 calc R . .
C20 C 0.86102(8) -0.04948(8) 0.7111(4) 0.0239(7) Uani 1 1 d . . .
H20 H 0.8525 -0.0696 0.7706 0.029 Uiso 1 1 calc R . .
C21 C 0.84094(8) -0.03558(8) 0.6798(4) 0.0198(6) Uani 1 1 d . . .
C22 C 0.79320(8) -0.08188(8) 0.7988(4) 0.0250(7) Uani 1 1 d . . .
H22A H 0.8043 -0.0817 0.9001 0.030 Uiso 1 1 calc R . .
H22B H 0.7949 -0.0976 0.7242 0.030 Uiso 1 1 calc R . .
C23 C 0.75739(8) -0.09227(8) 0.8280(4) 0.0260(7) Uani 1 1 d . . .
H23A H 0.7453 -0.1155 0.8688 0.031 Uiso 1 1 calc R . .
H23B H 0.7559 -0.0775 0.9089 0.031 Uiso 1 1 calc R . .
C24 C 0.70783(9) -0.10312(9) 0.6961(5) 0.0318(8) Uani 1 1 d . . .
H24A H 0.7033 -0.0888 0.7674 0.038 Uiso 1 1 calc R . .
H24B H 0.6969 -0.1259 0.7413 0.038 Uiso 1 1 calc R . .
C25 C 0.69433(9) -0.10384(10) 0.5319(5) 0.0340(9) Uani 1 1 d . . .
H25A H 0.6705 -0.1101 0.5386 0.041 Uiso 1 1 calc R . .
H25B H 0.7069 -0.0815 0.4818 0.041 Uiso 1 1 calc R . .
C26 C 0.69779(10) -0.12344(11) 0.2714(5) 0.0372(9) Uani 1 1 d . . .
H26A H 0.7110 -0.0995 0.2435 0.045 Uiso 1 1 calc R . .
H26B H 0.6747 -0.1321 0.2325 0.045 Uiso 1 1 calc R . .
C27 C 0.71291(9) -0.14237(11) 0.1947(5) 0.0360(9) Uani 1 1 d . . .
H27A H 0.7052 -0.1636 0.2532 0.043 Uiso 1 1 calc R . .
H27B H 0.7046 -0.1480 0.0838 0.043 Uiso 1 1 calc R . .
C28 C 0.76288(8) -0.12284(8) 0.3447(4) 0.0233(7) Uani 1 1 d . . .
H28A H 0.7558 -0.1456 0.3843 0.028 Uiso 1 1 calc R . .
H28B H 0.7556 -0.1117 0.4224 0.028 Uiso 1 1 calc R . .
C29 C 0.80011(8) -0.10339(8) 0.3260(4) 0.0245(7) Uani 1 1 d . . .
H29A H 0.8111 -0.1053 0.4237 0.029 Uiso 1 1 calc R . .
H29B H 0.8071 -0.1121 0.2348 0.029 Uiso 1 1 calc R . .
C30 C 0.84057(8) -0.04841(8) 0.2384(4) 0.0201(6) Uani 1 1 d . . .
C31 C 0.86571(9) -0.05626(9) 0.2266(4) 0.0255(7) Uani 1 1 d . . .
H31 H 0.8619 -0.0774 0.2620 0.031 Uiso 1 1 calc R . .
C32 C 0.89641(9) -0.03334(9) 0.1631(4) 0.0287(8) Uani 1 1 d . . .
H32 H 0.9138 -0.0386 0.1583 0.034 Uiso 1 1 calc R . .
C33 C 0.90200(9) -0.00280(9) 0.1064(4) 0.0286(7) Uani 1 1 d . . .
H33 H 0.9230 0.0126 0.0612 0.034 Uiso 1 1 calc R . .
C34 C 0.87674(9) 0.00502(8) 0.1164(4) 0.0254(7) Uani 1 1 d . . .
H34 H 0.8804 0.0259 0.0772 0.031 Uiso 1 1 calc R . .
C35 C 0.84636(8) -0.01734(8) 0.1829(4) 0.0194(6) Uani 1 1 d . . .
N1 N 0.82010(6) -0.00999(6) 0.1959(3) 0.0185(5) Uani 1 1 d . . .
N2 N 0.77679(7) 0.00865(7) 0.2291(3) 0.0212(6) Uani 1 1 d . . .
N3 N 0.78964(7) 0.02669(7) 0.5244(3) 0.0200(6) Uani 1 1 d . . .
N4 N 0.83361(6) 0.00917(6) 0.5697(3) 0.0176(5) Uani 1 1 d . . .
O1 O 0.80863(5) -0.04883(5) 0.7310(3) 0.0207(5) Uani 1 1 d . . .
O2 O 0.74281(6) -0.09019(6) 0.6834(3) 0.0269(5) Uani 1 1 d . . .
O3 O 0.69771(6) -0.12752(6) 0.4404(3) 0.0307(6) Uani 1 1 d . . .
O4 O 0.74834(6) -0.12455(7) 0.1919(3) 0.0331(6) Uani 1 1 d . . .
O5 O 0.80942(6) -0.06916(5) 0.2987(3) 0.0229(5) Uani 1 1 d . . .
O6 O 0.77341(6) -0.03925(6) 0.4326(3) 0.0219(5) Uani 1 1 d . . .
O7 O 0.84171(6) 0.05170(5) 0.3214(3) 0.0220(5) Uani 1 1 d D . .
O100 O 0.85790(7) 0.06425(7) 0.0137(3) 0.0337(6) Uani 1 1 d D . .
Co1 Co 0.807259(12) 0.008905(12) 0.37868(6) 0.01667(15) Uani 1 1 d . . .
H39 H 0.8357(9) 0.0648(8) 0.357(5) 0.025 Uiso 1 1 d D . .
H37 H 0.7792(10) -0.0496(10) 0.381(5) 0.025 Uiso 1 1 d . . .
H40 H 0.8505(9) 0.0623(8) 0.110(2) 0.025 Uiso 1 1 d D . .
H38 H 0.7700(10) -0.0458(10) 0.527(6) 0.025 Uiso 1 1 d . . .
H41 H 0.8575(10) 0.0812(6) -0.022(4) 0.025 Uiso 1 1 d D . .

loop_
_atom_site_aniso_label
_atom_site_aniso_U_11
_atom_site_aniso_U_22
_atom_site_aniso_U_33
_atom_site_aniso_U_23
_atom_site_aniso_U_13
_atom_site_aniso_U_12
C1 0.0295(16) 0.0211(15) 0.0096(16) 0.0019(11) 0.0019(12) 0.0102(13)
C2 0.0253(16) 0.0261(16) 0.0119(17) 0.0022(12) -0.0003(12) 0.0099(13)
C3 0.0265(16) 0.0344(18) 0.0176(19) 0.0014(14) -0.0072(13) 0.0101(14)
C4 0.0274(17) 0.0385(19) 0.023(2) 0.0046(15) -0.0039(14) 0.0159(15)
C5 0.0215(15) 0.0247(15) 0.0231(19) 0.0054(13) 0.0000(13) 0.0103(13)
C6 0.0236(16) 0.0274(17) 0.032(2) 0.0006(14) -0.0036(14) 0.0163(14)
C7 0.0260(17) 0.040(2) 0.037(2) -0.0083(17) -0.0017(15) 0.0193(16)
C8 0.0267(18) 0.039(2) 0.037(2) -0.0020(17) 0.0033(16) 0.0077(16)
C9 0.040(2) 0.0341(19) 0.042(2) 0.0016(17) -0.0090(17) 0.0253(17)
C10 0.048(2) 0.0292(18) 0.041(3) 0.0061(17) -0.0088(19) 0.0191(18)
C11 0.0213(15) 0.0215(15) 0.0264(19) -0.0010(13) 0.0011(13) 0.0116(13)
C12 0.0295(17) 0.0269(16) 0.029(2) -0.0039(14) 0.0047(14) 0.0174(14)
C13 0.0313(17) 0.0231(16) 0.0216(19) -0.0057(13) 0.0044(14) 0.0127(14)
C14 0.0242(15) 0.0181(14) 0.0150(17) -0.0003(12) 0.0005(12) 0.0073(12)
C15 0.0234(15) 0.0178(14) 0.0117(16) 0.0009(11) -0.0009(12) 0.0080(12)
C16 0.0218(14) 0.0178(14) 0.0124(16) -0.0043(11) -0.0050(12) 0.0092(12)
C17 0.0222(15) 0.0205(15) 0.0173(17) -0.0013(12) -0.0017(12) 0.0084(12)
C18 0.0247(16) 0.0280(16) 0.0239(19) -0.0040(14) -0.0021(13) 0.0107(14)
C19 0.0318(17) 0.0294(17) 0.025(2) -0.0022(14) -0.0043(14) 0.0193(15)
C20 0.0313(17) 0.0229(15) 0.0184(18) -0.0007(13) -0.0042(13) 0.0144(14)
C21 0.0245(15) 0.0230(15) 0.0102(16) -0.0049(12) -0.0025(12) 0.0106(13)
C22 0.0308(17) 0.0226(15) 0.0190(18) 0.0051(13) 0.0040(14) 0.0115(14)
C23 0.0290(17) 0.0247(16) 0.0133(17) 0.0013(13) 0.0024(13) 0.0051(13)
C24 0.0287(18) 0.0338(19) 0.030(2) 0.0006(15) 0.0087(15) 0.0136(15)
C25 0.0213(16) 0.0335(19) 0.045(3) -0.0001(17) -0.0015(15) 0.0122(15)
C26 0.0284(18) 0.044(2) 0.028(2) 0.0045(17) -0.0049(15) 0.0095(16)
C27 0.0290(18) 0.046(2) 0.0170(19) -0.0036(16) -0.0031(14) 0.0065(16)
C28 0.0313(17) 0.0189(14) 0.0170(18) 0.0001(12) 0.0021(13) 0.0105(13)
C29 0.0314(17) 0.0180(15) 0.0247(19) 0.0013(13) 0.0019(14) 0.0128(13)
C30 0.0237(15) 0.0206(15) 0.0142(17) -0.0050(12) -0.0028(12) 0.0098(12)
C31 0.0302(17) 0.0271(16) 0.0228(19) -0.0043(13) -0.0028(14) 0.0171(14)
C32 0.0275(17) 0.0370(19) 0.025(2) -0.0079(15) -0.0027(14) 0.0185(15)
C33 0.0262(17) 0.0290(17) 0.0239(19) -0.0014(14) 0.0050(14) 0.0088(14)
C34 0.0300(17) 0.0258(16) 0.0171(18) -0.0008(13) 0.0021(13) 0.0114(14)
C35 0.0252(15) 0.0190(14) 0.0130(16) -0.0042(11) -0.0008(12) 0.0102(12)
N1 0.0237(13) 0.0207(12) 0.0098(13) -0.0008(10) 0.0006(10) 0.0101(11)
N2 0.0262(13) 0.0214(13) 0.0140(14) 0.0012(10) -0.0006(11) 0.0104(11)
N3 0.0224(13) 0.0225(13) 0.0156(15) 0.0020(10) 0.0008(10) 0.0116(11)
N4 0.0229(13) 0.0180(12) 0.0106(13) -0.0006(10) -0.0015(10) 0.0092(10)
O1 0.0246(11) 0.0192(10) 0.0154(12) 0.0045(8) 0.0029(9) 0.0087(9)
O2 0.0243(12) 0.0316(12) 0.0196(13) 0.0020(10) 0.0015(9) 0.0100(10)
O3 0.0309(13) 0.0364(13) 0.0213(14) 0.0013(10) -0.0005(10) 0.0142(11)
O4 0.0280(12) 0.0372(14) 0.0199(14) 0.0011(10) 0.0009(10) 0.0058(11)
O5 0.0250(11) 0.0178(10) 0.0265(13) 0.0019(9) 0.0027(9) 0.0113(9)
O6 0.0271(12) 0.0180(11) 0.0177(13) 0.0010(9) 0.0023(9) 0.0092(9)
O7 0.0252(11) 0.0193(11) 0.0202(13) -0.0017(9) 0.0005(9) 0.0102(9)
O100 0.0476(16) 0.0333(14) 0.0182(14) 0.0005(10) 0.0000(11) 0.0187(12)
Co1 0.0207(3) 0.0172(2) 0.0122(3) -0.00049(19) -0.00027(19) 0.0096(2)

loop_
_atom_type_symbol
_atom_type_description
_atom_type_scat_dispersion_real
_atom_type_scat_dispersion_imag
_atom_type_scat_source
C C 0.0181 0.0091 'International Tables Vol C Tables 4.2.6.8 and 6.1.1.4'
H H 0.0000 0.0000 'International Tables Vol C Tables 4.2.6.8 and 6.1.1.4'
N N 0.0311 0.0180 'International Tables Vol C Tables 4.2.6.8 and 6.1.1.4'
O O 0.0492 0.0322 'International Tables Vol C Tables 4.2.6.8 and 6.1.1.4'
Co Co -2.3653 3.6143 'International Tables Vol C Tables 4.2.6.8 and 6.1.1.4'

loop_
_geom_angle_atom_site_label_1
_geom_angle_atom_site_label_2
_geom_angle_atom_site_label_3
_geom_angle
_geom_angle_site_symmetry_1
_geom_angle_site_symmetry_3
_geom_angle_publ_flag
N1 C1 C2 118.2(3) . . ?
N1 C1 H1 120.9 . . ?
C2 C1 H1 120.9 . . ?
N2 C2 C3 107.9(3) . . ?
N2 C2 C1 113.3(3) . . ?
C3 C2 C1 138.8(3) . . ?
C4 C3 C2 106.2(3) . . ?
C4 C3 H3 126.9 . . ?
C2 C3 H3 126.9 . . ?
C3 C4 C5 108.3(3) . . ?
C3 C4 H4 125.9 . . ?
C5 C4 H4 125.9 . . ?
N2 C5 C4 107.1(3) . . ?
N2 C5 C6 124.7(3) . . ?
C4 C5 C6 128.2(3) . . ?
C5 C6 C11 113.4(3) . . ?
C5 C6 C7 109.3(3) . . ?
C11 C6 C7 108.5(3) . . ?
C5 C6 C9 109.0(3) . . ?
C11 C6 C9 108.6(3) . . ?
C7 C6 C9 108.0(3) . . ?
C8 C7 C6 113.6(3) . . ?
C8 C7 H7A 108.8 . . ?
C6 C7 H7A 108.8 . . ?
C8 C7 H7B 108.8 . . ?
C6 C7 H7B 108.8 . . ?
H7A C7 H7B 107.7 . . ?
C7 C8 H8A 109.5 . . ?
C7 C8 H8B 109.5 . . ?
H8A C8 H8B 109.5 . . ?
C7 C8 H8C 109.5 . . ?
H8A C8 H8C 109.5 . . ?
H8B C8 H8C 109.5 . . ?
C10 C9 C6 113.9(3) . . ?
C10 C9 H9A 108.8 . . ?
C6 C9 H9A 108.8 . . ?
C10 C9 H9B 108.8 . . ?
C6 C9 H9B 108.8 . . ?
H9A C9 H9B 107.7 . . ?
C9 C10 H10A 109.5 . . ?
C9 C10 H10B 109.5 . . ?
H10A C10 H10B 109.5 . . ?
C9 C10 H10C 109.5 . . ?
H10A C10 H10C 109.5 . . ?
H10B C10 H10C 109.5 . . ?
N3 C11 C12 107.6(3) . . ?
N3 C11 C6 124.0(3) . . ?
C12 C11 C6 128.4(3) . . ?
C13 C12 C11 108.6(3) . . ?
C13 C12 H12 125.7 . . ?
C11 C12 H12 125.7 . . ?
C12 C13 C14 106.0(3) . . ?
C12 C13 H13 127.0 . . ?
C14 C13 H13 127.0 . . ?
N3 C14 C15 113.9(3) . . ?
N3 C14 C13 108.2(3) . . ?
C15 C14 C13 138.0(3) . . ?
N4 C15 C14 117.2(3) . . ?
N4 C15 H15 121.4 . . ?
C14 C15 H15 121.4 . . ?
C17 C16 C21 119.3(3) . . ?
C17 C16 N4 121.0(3) . . ?
C21 C16 N4 119.8(3) . . ?
C16 C17 C18 120.5(3) . . ?
C16 C17 H17 119.7 . . ?
C18 C17 H17 119.7 . . ?
C19 C18 C17 119.5(3) . . ?
C19 C18 H18 120.2 . . ?
C17 C18 H18 120.2 . . ?
C18 C19 C20 121.0(3) . . ?
C18 C19 H19 119.5 . . ?
C20 C19 H19 119.5 . . ?
C19 C20 C21 119.4(3) . . ?
C19 C20 H20 120.3 . . ?
C21 C20 H20 120.3 . . ?
O1 C21 C20 124.4(3) . . ?
O1 C21 C16 115.4(3) . . ?
C20 C21 C16 120.2(3) . . ?
O1 C22 C23 106.6(3) . . ?
O1 C22 H22A 110.4 . . ?
C23 C22 H22A 110.4 . . ?
O1 C22 H22B 110.4 . . ?
C23 C22 H22B 110.4 . . ?
H22A C22 H22B 108.6 . . ?
O2 C23 C22 109.1(3) . . ?
O2 C23 H23A 109.9 . . ?
C22 C23 H23A 109.9 . . ?
O2 C23 H23B 109.9 . . ?
C22 C23 H23B 109.9 . . ?
H23A C23 H23B 108.3 . . ?
O2 C24 C25 108.3(3) . . ?
O2 C24 H24A 110.0 . . ?
C25 C24 H24A 110.0 . . ?
O2 C24 H24B 110.0 . . ?
C25 C24 H24B 110.0 . . ?
H24A C24 H24B 108.4 . . ?
O3 C25 C24 108.0(3) . . ?
O3 C25 H25A 110.1 . . ?
C24 C25 H25A 110.1 . . ?
O3 C25 H25B 110.1 . . ?
C24 C25 H25B 110.1 . . ?
H25A C25 H25B 108.4 . . ?
O3 C26 C27 108.5(3) . . ?
O3 C26 H26A 110.0 . . ?
C27 C26 H26A 110.0 . . ?
O3 C26 H26B 110.0 . . ?
C27 C26 H26B 110.0 . . ?
H26A C26 H26B 108.4 . . ?
O4 C27 C26 113.9(3) . . ?
O4 C27 H27A 108.8 . . ?
C26 C27 H27A 108.8 . . ?
O4 C27 H27B 108.8 . . ?
C26 C27 H27B 108.8 . . ?
H27A C27 H27B 107.7 . . ?
O4 C28 C29 107.8(3) . . ?
O4 C28 H28A 110.1 . . ?
C29 C28 H28A 110.1 . . ?
O4 C28 H28B 110.1 . . ?
C29 C28 H28B 110.1 . . ?
H28A C28 H28B 108.5 . . ?
O5 C29 C28 107.4(3) . . ?
O5 C29 H29A 110.2 . . ?
C28 C29 H29A 110.2 . . ?
O5 C29 H29B 110.2 . . ?
C28 C29 H29B 110.2 . . ?
H29A C29 H29B 108.5 . . ?
O5 C30 C31 124.8(3) . . ?
O5 C30 C35 115.9(3) . . ?
C31 C30 C35 119.3(3) . . ?
C30 C31 C32 120.1(3) . . ?
C30 C31 H31 120.0 . . ?
C32 C31 H31 120.0 . . ?
C31 C32 C33 120.6(3) . . ?
C31 C32 H32 119.7 . . ?
C33 C32 H32 119.7 . . ?
C32 C33 C34 119.5(3) . . ?
C32 C33 H33 120.2 . . ?
C34 C33 H33 120.2 . . ?
C35 C34 C33 120.3(3) . . ?
C35 C34 H34 119.9 . . ?
C33 C34 H34 119.9 . . ?
C34 C35 C30 120.2(3) . . ?
C34 C35 N1 121.6(3) . . ?
C30 C35 N1 118.1(3) . . ?
C1 N1 C35 119.3(3) . . ?
C1 N1 Co1 110.8(2) . . ?
C35 N1 Co1 129.9(2) . . ?
C5 N2 C2 110.6(3) . . ?
C5 N2 Co1 134.4(2) . . ?
C2 N2 Co1 114.5(2) . . ?
C11 N3 C14 109.5(3) . . ?
C11 N3 Co1 135.0(2) . . ?
C14 N3 Co1 114.8(2) . . ?
C15 N4 C16 117.8(3) . . ?
C15 N4 Co1 111.0(2) . . ?
C16 N4 Co1 130.8(2) . . ?
C21 O1 C22 116.7(2) . . ?
C23 O2 C24 112.9(3) . . ?
C25 O3 C26 115.5(3) . . ?
C27 O4 C28 113.1(3) . . ?
C30 O5 C29 117.6(2) . . ?
Co1 O6 H37 104(3) . . ?
Co1 O6 H38 121(3) . . ?
H37 O6 H38 111(4) . . ?
Co1 O7 H39 105(3) . . ?
H40 O100 H41 103.4(15) . . ?
N3 Co1 O7 91.71(11) . . ?
N3 Co1 N2 87.05(12) . . ?
O7 Co1 N2 94.25(11) . . ?
N3 Co1 N1 169.67(12) . . ?
O7 Co1 N1 89.09(10) . . ?
N2 Co1 N1 82.62(12) . . ?
N3 Co1 N4 82.71(11) . . ?
O7 Co1 N4 90.28(10) . . ?
N2 Co1 N4 168.92(12) . . ?
N1 Co1 N4 107.59(11) . . ?
N3 Co1 O6 94.03(11) . . ?
O7 Co1 O6 173.67(10) . . ?
N2 Co1 O6 88.71(11) . . ?
N1 Co1 O6 85.74(11) . . ?
N4 Co1 O6 87.81(10) . . ?

loop_
_geom_bond_atom_site_label_1
_geom_bond_atom_site_label_2
_geom_bond_distance
_geom_bond_site_symmetry_2
_geom_bond_publ_flag
C1 N1 1.301(4) . ?
C1 C2 1.403(5) . ?
C1 H1 0.9500 . ?
C2 N2 1.366(4) . ?
C2 C3 1.400(5) . ?
C3 C4 1.388(5) . ?
C3 H3 0.9500 . ?
C4 C5 1.410(5) . ?
C4 H4 0.9500 . ?
C5 N2 1.334(4) . ?
C5 C6 1.507(5) . ?
C6 C11 1.507(5) . ?
C6 C7 1.557(5) . ?
C6 C9 1.557(5) . ?
C7 C8 1.516(6) . ?
C7 H7A 0.9900 . ?
C7 H7B 0.9900 . ?
C8 H8A 0.9800 . ?
C8 H8B 0.9800 . ?
C8 H8C 0.9800 . ?
C9 C10 1.527(6) . ?
C9 H9A 0.9900 . ?
C9 H9B 0.9900 . ?
C10 H10A 0.9800 . ?
C10 H10B 0.9800 . ?
C10 H10C 0.9800 . ?
C11 N3 1.346(4) . ?
C11 C12 1.402(5) . ?
C12 C13 1.386(5) . ?
C12 H12 0.9500 . ?
C13 C14 1.406(4) . ?
C13 H13 0.9500 . ?
C14 N3 1.374(4) . ?
C14 C15 1.406(4) . ?
C15 N4 1.314(4) . ?
C15 H15 0.9500 . ?
C16 C17 1.390(4) . ?
C16 C21 1.402(4) . ?
C16 N4 1.420(4) . ?
C17 C18 1.391(5) . ?
C17 H17 0.9500 . ?
C18 C19 1.385(5) . ?
C18 H18 0.9500 . ?
C19 C20 1.386(5) . ?
C19 H19 0.9500 . ?
C20 C21 1.394(5) . ?
C20 H20 0.9500 . ?
C21 O1 1.370(4) . ?
C22 O1 1.442(4) . ?
C22 C23 1.496(5) . ?
C22 H22A 0.9900 . ?
C22 H22B 0.9900 . ?
C23 O2 1.414(4) . ?
C23 H23A 0.9900 . ?
C23 H23B 0.9900 . ?
C24 O2 1.421(4) . ?
C24 C25 1.505(6) . ?
C24 H24A 0.9900 . ?
C24 H24B 0.9900 . ?
C25 O3 1.409(5) . ?
C25 H25A 0.9900 . ?
C25 H25B 0.9900 . ?
C26 O3 1.429(5) . ?
C26 C27 1.511(6) . ?
C26 H26A 0.9900 . ?
C26 H26B 0.9900 . ?
C27 O4 1.419(4) . ?
C27 H27A 0.9900 . ?
C27 H27B 0.9900 . ?
C28 O4 1.431(4) . ?
C28 C29 1.500(5) . ?
C28 H28A 0.9900 . ?
C28 H28B 0.9900 . ?
C29 O5 1.437(4) . ?
C29 H29A 0.9900 . ?
C29 H29B 0.9900 . ?
C30 O5 1.368(4) . ?
C30 C31 1.385(5) . ?
C30 C35 1.403(4) . ?
C31 C32 1.385(5) . ?
C31 H31 0.9500 . ?
C32 C33 1.387(5) . ?
C32 H32 0.9500 . ?
C33 C34 1.388(5) . ?
C33 H33 0.9500 . ?
C34 C35 1.379(5) . ?
C34 H34 0.9500 . ?
C35 N1 1.420(4) . ?
N1 Co1 1.996(3) . ?
N2 Co1 1.883(3) . ?
N3 Co1 1.872(3) . ?
N4 Co1 2.009(3) . ?
O6 Co1 2.033(2) . ?
O6 H37 0.78(4) . ?
O6 H38 0.83(5) . ?
O7 Co1 1.880(2) . ?
O7 H39 0.838(10) . ?
O100 H40 0.860(10) . ?
O100 H41 0.847(10) . ?
